data_7160942
loop_
_publ_author_name
'Plakas, Alexandra Mary'
'Butsi, Kamogelo Rosinah'
'Lala, Sahil'
'van Zyl, Robyn Lynne'
'Fernandes, Manuel Antonio'
'Ntsimango, Songeziwe'
'Bode, Moira Leanne'
'Rousseau, Amanda Louise'

_publ_section_title
;
 Unusual C-2 selectivity of Grignard additions to <i>N</i>-Boc-protected
 isatin 3-imines.
;
_journal_issue 8
_journal_name_full 'Organic &amp; biomolecular chemistry'
_journal_page_first 1672
_journal_page_last 1677
_journal_paper_doi 10.1039/d5ob01909e
_journal_volume 24
_journal_year 2026
_chemical_formula_moiety 'C28 H29 Br N2 O4'
_chemical_formula_sum 'C28 H29 Br N2 O4'
_chemical_formula_weight 537.44
_space_group_crystal_system monoclinic
_space_group_IT_number 14
_space_group_name_Hall '-P 2ybc'
_space_group_name_H-M_alt 'P 1 21/c 1'
_atom_sites_solution_hydrogens mixed
_atom_sites_solution_primary dual
_audit_creation_date 2023-11-29
_audit_creation_method
;
Olex2 1.5
(compiled 2023.08.24 svn.re1ec1418 for OlexSys, GUI svn.r6817)
;
_audit_update_record
;
2025-12-04 deposited with the CCDC.	2026-01-28 downloaded from the CCDC.
;
_cell_angle_alpha 90
_cell_angle_beta 103.055(4)
_cell_angle_gamma 90
_cell_formula_units_Z 4
_cell_length_a 14.1456(18)
_cell_length_b 17.8889(19)
_cell_length_c 10.4103(13)
_cell_measurement_reflns_used 5904
_cell_measurement_temperature 173.00
_cell_measurement_theta_max 25.95
_cell_measurement_theta_min 2.31
_cell_volume 2566.2(5)
_computing_cell_refinement 'SAINT V8.40B (?, 2016)'
_computing_data_reduction 'SAINT V8.40B (?, 2016)'
_computing_molecular_graphics 'Olex2 1.5 (Dolomanov et al., 2009)'
_computing_publication_material 'Olex2 1.5 (Dolomanov et al., 2009)'
_computing_structure_refinement 'SHELXL 2018/3 (Sheldrick, 2015)'
_computing_structure_solution 'SHELXT  (Sheldrick, 2015)'
_diffrn_ambient_temperature 173.00
_diffrn_measured_fraction_theta_full 0.999
_diffrn_measured_fraction_theta_max 0.999
_diffrn_measurement_device_type 'Bruker APEX-II CCD'
_diffrn_measurement_method '\f and \w scans'
_diffrn_radiation_type MoK\a
_diffrn_radiation_wavelength 0.71073
_diffrn_reflns_av_R_equivalents 0.1113
_diffrn_reflns_av_unetI/netI 0.0554
_diffrn_reflns_Laue_measured_fraction_full 0.999
_diffrn_reflns_Laue_measured_fraction_max 0.999
_diffrn_reflns_limit_h_max 18
_diffrn_reflns_limit_h_min -18
_diffrn_reflns_limit_k_max 22
_diffrn_reflns_limit_k_min -22
_diffrn_reflns_limit_l_max 13
_diffrn_reflns_limit_l_min -13
_diffrn_reflns_number 44998
_diffrn_reflns_point_group_measured_fraction_full 0.999
_diffrn_reflns_point_group_measured_fraction_max 0.999
_diffrn_reflns_theta_full 25.242
_diffrn_reflns_theta_max 27.000
_diffrn_reflns_theta_min 2.277
_diffrn_source_current 1.4
_diffrn_source_power 0.07
_diffrn_source_voltage 50.0
_diffrn_standards_number 0
_exptl_absorpt_coefficient_mu 1.638
_exptl_absorpt_correction_T_max 0.7457
_exptl_absorpt_correction_T_min 0.5784
_exptl_absorpt_correction_type multi-scan
_exptl_absorpt_process_details
;
SADABS-2016/2 (Bruker,2016/2) was used for absorption correction.
wR2(int) was 0.1621 before and 0.1053 after correction.
The Ratio of minimum to maximum transmission is 0.7756.
The \l/2 correction factor is Not present.
;
_exptl_crystal_colour colourless
_exptl_crystal_colour_primary colourless
_exptl_crystal_density_diffrn 1.391
_exptl_crystal_description needle
_exptl_crystal_F_000 1112
_exptl_crystal_recrystallization_method 'Re-crystallisation from solvent: DCM'
_exptl_crystal_size_max 0.478
_exptl_crystal_size_mid 0.167
_exptl_crystal_size_min 0.052
_refine_diff_density_max 0.332
_refine_diff_density_min -0.561
_refine_diff_density_rms 0.068
_refine_ls_extinction_method none
_refine_ls_goodness_of_fit_ref 1.034
_refine_ls_hydrogen_treatment mixed
_refine_ls_matrix_type full
_refine_ls_number_parameters 324
_refine_ls_number_reflns 5591
_refine_ls_number_restraints 0
_refine_ls_restrained_S_all 1.034
_refine_ls_R_factor_all 0.0702
_refine_ls_R_factor_gt 0.0410
_refine_ls_shift/su_max 0.000
_refine_ls_shift/su_mean 0.000
_refine_ls_structure_factor_coef Fsqd
_refine_ls_weighting_details 'w=1/[\s^2^(Fo^2^)+(0.0230P)^2^+1.7451P] where P=(Fo^2^+2Fc^2^)/3'
_refine_ls_weighting_scheme calc
_refine_ls_wR_factor_gt 0.0783
_refine_ls_wR_factor_ref 0.0900
_reflns_Friedel_coverage 0.000
_reflns_number_gt 4098
_reflns_number_total 5591
_reflns_threshold_expression 'I > 2\s(I)'
_cod_data_source_file d5ob01909e2.cif
_cod_data_source_block Compound_3e_21mbb_mbrack_mandyamp_k4_0f
_cod_depositor_comments 'Adding full bibliography for 7160941--7160942.cif.'
_cod_database_code 7160942
_shelx_shelxl_version_number 2018/3
_shelx_space_group_comment
;
The symmetry employed for this shelxl refinement is uniquely defined
by the following loop, which should always be used as a source of
symmetry information in preference to the above space-group names.
They are only intended as comments.
;
_shelx_estimated_absorpt_t_max 0.920
_shelx_estimated_absorpt_t_min 0.508
_olex2_refinement_description
;
1. Fixed Uiso
 At 1.2 times of:
  All C(H) groups, All C(H,H) groups
 At 1.5 times of:
  All C(H,H,H) groups
2.a Secondary CH2 refined with riding coordinates:
 C10(H10A,H10B), C11(H11A,H11B)
2.b Aromatic/amide H refined with riding coordinates:
 C3(H3A), C4(H4), C5(H5), C6(H6), C13(H13), C14(H14), C16(H16), C17(H17),
 C24(H24), C25(H25), C27(H27), C28(H28)
2.c Idealised Me refined as rotating group:
 C18(H18A,H18B,H18C), C20(H20A,H20B,H20C), C21(H21A,H21B,H21C), C22(H22A,H22B,
 H22C)
;
_olex2_submission_special_instructions 'No special instructions were received'

loop_
_space_group_symop_operation_xyz
'x, y, z'
'-x, y+1/2, -z+1/2'
'-x, -y, -z'
'x, -y-1/2, z-1/2'

loop_
_atom_site_label
_atom_site_type_symbol
_atom_site_fract_x
_atom_site_fract_y
_atom_site_fract_z
_atom_site_U_iso_or_equiv
_atom_site_adp_type
_atom_site_occupancy
_atom_site_site_symmetry_order
_atom_site_calc_flag
_atom_site_refinement_flags_posn
_atom_site_refinement_flags_adp
_atom_site_refinement_flags_occupancy
_atom_site_disorder_assembly
_atom_site_disorder_group
Br1 Br 0.05919(2) 0.43216(2) 0.34554(3) 0.03891(10) Uani 1 1 d . . . . .
O1 O 0.75340(13) 0.63423(10) 0.15736(17) 0.0326(4) Uani 1 1 d . . . . .
O2 O 0.75000(15) 0.71450(11) 0.3234(2) 0.0484(6) Uani 1 1 d . . . . .
O3 O 0.55046(13) 0.59408(9) 0.03757(17) 0.0282(4) Uani 1 1 d . . . . .
O4 O 0.85474(15) 0.18649(9) 0.42238(19) 0.0401(5) Uani 1 1 d . . . . .
N1 N 0.62591(15) 0.63315(10) 0.25040(19) 0.0238(4) Uani 1 1 d . . . . .
N2 N 0.43307(15) 0.50115(11) 0.1727(2) 0.0263(5) Uani 1 1 d . . . . .
C1 C 0.71419(19) 0.66516(13) 0.2495(3) 0.0291(6) Uani 1 1 d . . . . .
C2 C 0.56798(18) 0.65590(12) 0.3370(2) 0.0244(5) Uani 1 1 d . . . . .
C3 C 0.58032(19) 0.71742(13) 0.4220(3) 0.0295(6) Uani 1 1 d . . . . .
H3A H 0.633218 0.750867 0.427238 0.035 Uiso 1 1 calc R U . . .
C4 C 0.5135(2) 0.72796(14) 0.4979(3) 0.0319(6) Uani 1 1 d . . . . .
H4 H 0.520358 0.769983 0.555070 0.038 Uiso 1 1 calc R U . . .
C5 C 0.4360(2) 0.67932(14) 0.4940(3) 0.0311(6) Uani 1 1 d . . . . .
H5 H 0.392484 0.687262 0.550113 0.037 Uiso 1 1 calc R U . . .
C6 C 0.42288(19) 0.61940(13) 0.4079(2) 0.0277(6) Uani 1 1 d . . . . .
H6 H 0.370034 0.586030 0.403884 0.033 Uiso 1 1 calc R U . . .
C7 C 0.48796(18) 0.60844(12) 0.3272(2) 0.0237(5) Uani 1 1 d . . . . .
C8 C 0.49031(18) 0.55389(12) 0.2233(2) 0.0237(5) Uani 1 1 d . . . . .
C9 C 0.58070(18) 0.56884(13) 0.1678(2) 0.0241(5) Uani 1 1 d . . . . .
C10 C 0.64442(18) 0.49896(13) 0.1793(2) 0.0254(5) Uani 1 1 d . . . . .
H10A H 0.605961 0.457584 0.130096 0.030 Uiso 1 1 calc R U . . .
H10B H 0.699540 0.509042 0.137696 0.030 Uiso 1 1 calc R U . . .
C11 C 0.6837(2) 0.47456(14) 0.3210(3) 0.0319(6) Uani 1 1 d . . . . .
H11A H 0.729688 0.513190 0.365675 0.038 Uiso 1 1 calc R U . . .
H11B H 0.629088 0.472884 0.365852 0.038 Uiso 1 1 calc R U . . .
C12 C 0.73488(19) 0.39960(13) 0.3397(2) 0.0263(5) Uani 1 1 d . . . . .
C13 C 0.7060(2) 0.33868(14) 0.2566(3) 0.0313(6) Uani 1 1 d . . . . .
H13 H 0.656712 0.345110 0.178578 0.038 Uiso 1 1 calc R U . . .
C14 C 0.7478(2) 0.26891(14) 0.2858(3) 0.0333(6) Uani 1 1 d . . . . .
H14 H 0.727391 0.228225 0.227519 0.040 Uiso 1 1 calc R U . . .
C15 C 0.81899(19) 0.25809(13) 0.3992(3) 0.0307(6) Uani 1 1 d . . . . .
C16 C 0.8497(2) 0.31772(15) 0.4812(3) 0.0415(7) Uani 1 1 d . . . . .
H16 H 0.899218 0.311152 0.558908 0.050 Uiso 1 1 calc R U . . .
C17 C 0.8083(2) 0.38746(14) 0.4500(3) 0.0389(7) Uani 1 1 d . . . . .
H17 H 0.831270 0.428407 0.506605 0.047 Uiso 1 1 calc R U . . .
C18 C 0.9079(2) 0.16998(16) 0.5528(3) 0.0432(7) Uani 1 1 d . . . . .
H18A H 0.920795 0.116158 0.560982 0.065 Uiso 1 1 calc R U . . .
H18B H 0.869953 0.185167 0.616373 0.065 Uiso 1 1 calc R U . . .
H18C H 0.969588 0.197283 0.570768 0.065 Uiso 1 1 calc R U . . .
C19 C 0.85776(19) 0.64462(15) 0.1619(3) 0.0325(6) Uani 1 1 d . . . . .
C20 C 0.8801(2) 0.72553(16) 0.1363(3) 0.0461(8) Uani 1 1 d . . . . .
H20A H 0.838448 0.741844 0.052508 0.069 Uiso 1 1 calc R U . . .
H20B H 0.948307 0.730049 0.131770 0.069 Uiso 1 1 calc R U . . .
H20C H 0.867921 0.756935 0.207969 0.069 Uiso 1 1 calc R U . . .
C21 C 0.9158(2) 0.61759(18) 0.2932(3) 0.0517(8) Uani 1 1 d . . . . .
H21A H 0.904492 0.650768 0.363197 0.078 Uiso 1 1 calc R U . . .
H21B H 0.984934 0.617726 0.292651 0.078 Uiso 1 1 calc R U . . .
H21C H 0.895568 0.566683 0.309326 0.078 Uiso 1 1 calc R U . . .
C22 C 0.8721(2) 0.59381(19) 0.0520(4) 0.0552(9) Uani 1 1 d . . . . .
H22A H 0.854869 0.542485 0.070513 0.083 Uiso 1 1 calc R U . . .
H22B H 0.940149 0.595504 0.045810 0.083 Uiso 1 1 calc R U . . .
H22C H 0.830515 0.610463 -0.031553 0.083 Uiso 1 1 calc R U . . .
C23 C 0.34640(18) 0.48724(13) 0.2163(2) 0.0260(5) Uani 1 1 d . . . . .
C24 C 0.26612(19) 0.53344(13) 0.1790(2) 0.0276(6) Uani 1 1 d . . . . .
H24 H 0.269460 0.576191 0.126016 0.033 Uiso 1 1 calc R U . . .
C25 C 0.18147(19) 0.51762(13) 0.2183(2) 0.0294(6) Uani 1 1 d . . . . .
H25 H 0.126739 0.549536 0.193152 0.035 Uiso 1 1 calc R U . . .
C26 C 0.17676(19) 0.45502(14) 0.2945(2) 0.0297(6) Uani 1 1 d . . . . .
C27 C 0.2556(2) 0.40819(14) 0.3318(3) 0.0347(6) Uani 1 1 d . . . . .
H27 H 0.251714 0.365241 0.384033 0.042 Uiso 1 1 calc R U . . .
C28 C 0.34062(19) 0.42439(14) 0.2923(3) 0.0338(6) Uani 1 1 d . . . . .
H28 H 0.395183 0.392290 0.317293 0.041 Uiso 1 1 calc R U . . .
H3 H 0.562(2) 0.5633(16) -0.016(3) 0.041(9) Uiso 1 1 d . . . . .

loop_
_atom_site_aniso_label
_atom_site_aniso_U_11
_atom_site_aniso_U_22
_atom_site_aniso_U_33
_atom_site_aniso_U_23
_atom_site_aniso_U_13
_atom_site_aniso_U_12
Br1 0.03515(16) 0.03729(15) 0.04504(17) -0.00165(14) 0.01064(12) -0.00257(13)
O1 0.0290(10) 0.0376(10) 0.0323(10) -0.0111(8) 0.0089(8) -0.0073(8)
O2 0.0418(12) 0.0455(12) 0.0603(14) -0.0316(11) 0.0166(11) -0.0171(10)
O3 0.0392(11) 0.0220(8) 0.0213(9) -0.0028(8) 0.0020(8) 0.0042(8)
O4 0.0481(13) 0.0232(9) 0.0435(12) -0.0011(8) -0.0015(10) 0.0081(8)
N1 0.0276(11) 0.0188(10) 0.0243(10) -0.0047(8) 0.0045(9) -0.0040(8)
N2 0.0283(12) 0.0216(10) 0.0272(11) -0.0030(9) 0.0025(9) -0.0004(9)
C1 0.0320(15) 0.0225(12) 0.0319(14) -0.0023(11) 0.0053(12) -0.0002(11)
C2 0.0298(14) 0.0194(11) 0.0214(12) 0.0002(10) 0.0004(10) 0.0030(10)
C3 0.0337(15) 0.0218(12) 0.0309(14) -0.0051(11) 0.0032(12) -0.0022(11)
C4 0.0417(17) 0.0239(13) 0.0289(14) -0.0080(11) 0.0054(12) 0.0003(11)
C5 0.0366(16) 0.0294(13) 0.0284(14) -0.0072(11) 0.0096(12) 0.0026(11)
C6 0.0309(14) 0.0250(12) 0.0248(13) -0.0019(10) 0.0011(11) -0.0003(10)
C7 0.0282(14) 0.0186(11) 0.0222(12) -0.0012(10) 0.0015(10) 0.0025(10)
C8 0.0290(13) 0.0179(11) 0.0222(12) -0.0007(9) 0.0015(10) 0.0025(9)
C9 0.0303(13) 0.0187(11) 0.0213(12) -0.0038(10) 0.0014(10) -0.0013(10)
C10 0.0296(14) 0.0199(11) 0.0247(13) -0.0040(10) 0.0023(11) 0.0031(10)
C11 0.0415(17) 0.0255(13) 0.0262(13) -0.0036(11) 0.0027(12) 0.0058(11)
C12 0.0309(14) 0.0219(12) 0.0250(13) -0.0009(10) 0.0040(11) -0.0002(10)
C13 0.0377(16) 0.0271(13) 0.0252(13) -0.0034(11) -0.0009(12) 0.0028(11)
C14 0.0438(17) 0.0239(13) 0.0302(14) -0.0087(11) 0.0042(12) -0.0029(11)
C15 0.0312(15) 0.0212(12) 0.0385(15) -0.0013(11) 0.0054(12) 0.0027(10)
C16 0.0386(17) 0.0315(14) 0.0421(17) -0.0061(13) -0.0167(14) 0.0052(12)
C17 0.0428(17) 0.0243(13) 0.0413(16) -0.0113(12) -0.0077(14) -0.0002(12)
C18 0.0498(19) 0.0361(15) 0.0424(17) 0.0048(14) 0.0077(15) 0.0138(13)
C19 0.0245(14) 0.0335(14) 0.0383(15) -0.0074(12) 0.0047(12) -0.0040(11)
C20 0.0432(19) 0.0386(16) 0.059(2) 0.0046(15) 0.0176(16) -0.0065(13)
C21 0.0424(19) 0.0523(19) 0.054(2) 0.0031(16) -0.0017(16) 0.0108(15)
C22 0.0402(19) 0.067(2) 0.064(2) -0.0320(18) 0.0251(17) -0.0154(16)
C23 0.0294(14) 0.0209(12) 0.0259(13) -0.0063(10) 0.0024(11) -0.0026(10)
C24 0.0326(15) 0.0211(12) 0.0275(13) 0.0011(10) 0.0036(11) 0.0008(10)
C25 0.0327(15) 0.0241(12) 0.0286(14) -0.0019(11) 0.0010(11) 0.0045(10)
C26 0.0311(15) 0.0279(13) 0.0274(13) -0.0046(11) 0.0011(11) -0.0016(11)
C27 0.0346(16) 0.0256(13) 0.0408(16) 0.0078(12) 0.0019(13) -0.0022(11)
C28 0.0286(14) 0.0246(13) 0.0449(16) 0.0040(12) 0.0015(12) 0.0030(11)

loop_
_atom_type_symbol
_atom_type_description
_atom_type_scat_dispersion_real
_atom_type_scat_dispersion_imag
_atom_type_scat_source
C C 0.0033 0.0016 'International Tables Vol C Tables 4.2.6.8 and 6.1.1.4'
H H 0.0000 0.0000 'International Tables Vol C Tables 4.2.6.8 and 6.1.1.4'
Br Br -0.2901 2.4595 'International Tables Vol C Tables 4.2.6.8 and 6.1.1.4'
N N 0.0061 0.0033 'International Tables Vol C Tables 4.2.6.8 and 6.1.1.4'
O O 0.0106 0.0060 'International Tables Vol C Tables 4.2.6.8 and 6.1.1.4'

loop_
_exptl_crystal_face_index_h
_exptl_crystal_face_index_k
_exptl_crystal_face_index_l
_exptl_crystal_face_perp_dist
0.00 0.00 -1.00 0.1900
0.00 -1.00 0.00 0.0670
0.00 1.00 0.00 0.0170
-1.00 -1.00 0.00 0.0800
1.00 1.00 0.00 0.0080
-1.00 0.00 0.00 0.0560
1.00 0.00 0.00 0.0170
1.00 -1.00 0.00 0.0260
-1.00 1.00 0.00 0.0210
0.00 0.00 1.00 0.2200

loop_
_geom_angle_atom_site_label_1
_geom_angle_atom_site_label_2
_geom_angle_atom_site_label_3
_geom_angle
_geom_angle_site_symmetry_1
_geom_angle_site_symmetry_3
_geom_angle_publ_flag
C1 O1 C19 120.00(19) . . ?
C9 O3 H3 112(2) . . ?
C15 O4 C18 116.9(2) . . ?
C1 N1 C2 123.0(2) . . ?
C1 N1 C9 126.1(2) . . ?
C2 N1 C9 110.88(19) . . ?
C8 N2 C23 120.6(2) . . ?
O1 C1 N1 111.0(2) . . ?
O2 C1 O1 125.5(3) . . ?
O2 C1 N1 123.5(2) . . ?
C3 C2 N1 128.7(2) . . ?
C3 C2 C7 120.4(2) . . ?
C7 C2 N1 110.9(2) . . ?
C2 C3 H3A 121.1 . . ?
C4 C3 C2 117.9(2) . . ?
C4 C3 H3A 121.1 . . ?
C3 C4 H4 118.8 . . ?
C3 C4 C5 122.4(2) . . ?
C5 C4 H4 118.8 . . ?
C4 C5 H5 120.2 . . ?
C6 C5 C4 119.5(2) . . ?
C6 C5 H5 120.2 . . ?
C5 C6 H6 120.3 . . ?
C5 C6 C7 119.3(2) . . ?
C7 C6 H6 120.3 . . ?
C2 C7 C8 107.8(2) . . ?
C6 C7 C2 120.3(2) . . ?
C6 C7 C8 131.9(2) . . ?
N2 C8 C7 132.8(2) . . ?
N2 C8 C9 118.4(2) . . ?
C7 C8 C9 108.7(2) . . ?
O3 C9 N1 107.88(18) . . ?
O3 C9 C8 108.73(19) . . ?
O3 C9 C10 112.63(19) . . ?
N1 C9 C8 101.62(18) . . ?
N1 C9 C10 114.64(19) . . ?
C10 C9 C8 110.67(19) . . ?
C9 C10 H10A 109.0 . . ?
C9 C10 H10B 109.0 . . ?
H10A C10 H10B 107.8 . . ?
C11 C10 C9 113.0(2) . . ?
C11 C10 H10A 109.0 . . ?
C11 C10 H10B 109.0 . . ?
C10 C11 H11A 108.3 . . ?
C10 C11 H11B 108.3 . . ?
H11A C11 H11B 107.4 . . ?
C12 C11 C10 116.0(2) . . ?
C12 C11 H11A 108.3 . . ?
C12 C11 H11B 108.3 . . ?
C13 C12 C11 123.2(2) . . ?
C17 C12 C11 119.6(2) . . ?
C17 C12 C13 117.0(2) . . ?
C12 C13 H13 119.4 . . ?
C14 C13 C12 121.1(2) . . ?
C14 C13 H13 119.4 . . ?
C13 C14 H14 119.8 . . ?
C15 C14 C13 120.5(2) . . ?
C15 C14 H14 119.8 . . ?
O4 C15 C14 116.6(2) . . ?
C16 C15 O4 124.1(2) . . ?
C16 C15 C14 119.3(2) . . ?
C15 C16 H16 120.1 . . ?
C15 C16 C17 119.7(2) . . ?
C17 C16 H16 120.1 . . ?
C12 C17 C16 122.4(2) . . ?
C12 C17 H17 118.8 . . ?
C16 C17 H17 118.8 . . ?
O4 C18 H18A 109.5 . . ?
O4 C18 H18B 109.5 . . ?
O4 C18 H18C 109.5 . . ?
H18A C18 H18B 109.5 . . ?
H18A C18 H18C 109.5 . . ?
H18B C18 H18C 109.5 . . ?
O1 C19 C20 111.1(2) . . ?
O1 C19 C21 108.9(2) . . ?
O1 C19 C22 101.8(2) . . ?
C21 C19 C20 111.9(2) . . ?
C21 C19 C22 110.8(3) . . ?
C22 C19 C20 111.8(3) . . ?
C19 C20 H20A 109.5 . . ?
C19 C20 H20B 109.5 . . ?
C19 C20 H20C 109.5 . . ?
H20A C20 H20B 109.5 . . ?
H20A C20 H20C 109.5 . . ?
H20B C20 H20C 109.5 . . ?
C19 C21 H21A 109.5 . . ?
C19 C21 H21B 109.5 . . ?
C19 C21 H21C 109.5 . . ?
H21A C21 H21B 109.5 . . ?
H21A C21 H21C 109.5 . . ?
H21B C21 H21C 109.5 . . ?
C19 C22 H22A 109.5 . . ?
C19 C22 H22B 109.5 . . ?
C19 C22 H22C 109.5 . . ?
H22A C22 H22B 109.5 . . ?
H22A C22 H22C 109.5 . . ?
H22B C22 H22C 109.5 . . ?
C24 C23 N2 121.1(2) . . ?
C24 C23 C28 119.5(2) . . ?
C28 C23 N2 119.3(2) . . ?
C23 C24 H24 119.8 . . ?
C25 C24 C23 120.3(2) . . ?
C25 C24 H24 119.8 . . ?
C24 C25 H25 120.2 . . ?
C24 C25 C26 119.6(2) . . ?
C26 C25 H25 120.2 . . ?
C25 C26 Br1 119.5(2) . . ?
C27 C26 Br1 119.6(2) . . ?
C27 C26 C25 120.8(3) . . ?
C26 C27 H27 120.3 . . ?
C26 C27 C28 119.3(2) . . ?
C28 C27 H27 120.3 . . ?
C23 C28 H28 119.8 . . ?
C27 C28 C23 120.3(2) . . ?
C27 C28 H28 119.8 . . ?

loop_
_geom_bond_atom_site_label_1
_geom_bond_atom_site_label_2
_geom_bond_distance
_geom_bond_site_symmetry_2
_geom_bond_publ_flag
Br1 C26 1.901(3) . ?
O1 C1 1.332(3) . ?
O1 C19 1.478(3) . ?
O2 C1 1.205(3) . ?
O3 C9 1.401(3) . ?
O3 H3 0.82(3) . ?
O4 C15 1.378(3) . ?
O4 C18 1.427(3) . ?
N1 C1 1.376(3) . ?
N1 C2 1.408(3) . ?
N1 C9 1.491(3) . ?
N2 C8 1.277(3) . ?
N2 C23 1.423(3) . ?
C2 C3 1.399(3) . ?
C2 C7 1.400(3) . ?
C3 H3A 0.9500 . ?
C3 C4 1.375(4) . ?
C4 H4 0.9500 . ?
C4 C5 1.393(4) . ?
C5 H5 0.9500 . ?
C5 C6 1.383(3) . ?
C6 H6 0.9500 . ?
C6 C7 1.393(3) . ?
C7 C8 1.463(3) . ?
C8 C9 1.541(3) . ?
C9 C10 1.530(3) . ?
C10 H10A 0.9900 . ?
C10 H10B 0.9900 . ?
C10 C11 1.518(3) . ?
C11 H11A 0.9900 . ?
C11 H11B 0.9900 . ?
C11 C12 1.515(3) . ?
C12 C13 1.394(3) . ?
C12 C17 1.381(4) . ?
C13 H13 0.9500 . ?
C13 C14 1.385(4) . ?
C14 H14 0.9500 . ?
C14 C15 1.381(4) . ?
C15 C16 1.374(4) . ?
C16 H16 0.9500 . ?
C16 C17 1.385(4) . ?
C17 H17 0.9500 . ?
C18 H18A 0.9800 . ?
C18 H18B 0.9800 . ?
C18 H18C 0.9800 . ?
C19 C20 1.518(4) . ?
C19 C21 1.506(4) . ?
C19 C22 1.510(4) . ?
C20 H20A 0.9800 . ?
C20 H20B 0.9800 . ?
C20 H20C 0.9800 . ?
C21 H21A 0.9800 . ?
C21 H21B 0.9800 . ?
C21 H21C 0.9800 . ?
C22 H22A 0.9800 . ?
C22 H22B 0.9800 . ?
C22 H22C 0.9800 . ?
C23 C24 1.387(3) . ?
C23 C28 1.387(3) . ?
C24 H24 0.9500 . ?
C24 C25 1.380(4) . ?
C25 H25 0.9500 . ?
C25 C26 1.383(4) . ?
C26 C27 1.379(4) . ?
C27 H27 0.9500 . ?
C27 C28 1.387(4) . ?
C28 H28 0.9500 . ?

loop_
_geom_torsion_atom_site_label_1
_geom_torsion_atom_site_label_2
_geom_torsion_atom_site_label_3
_geom_torsion_atom_site_label_4
_geom_torsion
_geom_torsion_site_symmetry_1
_geom_torsion_site_symmetry_2
_geom_torsion_site_symmetry_3
_geom_torsion_site_symmetry_4
_geom_torsion_publ_flag
Br1 C26 C27 C28 178.8(2) . . . . ?
O3 C9 C10 C11 175.7(2) . . . . ?
O4 C15 C16 C17 -179.2(3) . . . . ?
N1 C2 C3 C4 -179.9(2) . . . . ?
N1 C2 C7 C6 177.7(2) . . . . ?
N1 C2 C7 C8 -3.3(3) . . . . ?
N1 C9 C10 C11 51.8(3) . . . . ?
N2 C8 C9 O3 65.9(3) . . . . ?
N2 C8 C9 N1 179.5(2) . . . . ?
N2 C8 C9 C10 -58.4(3) . . . . ?
N2 C23 C24 C25 177.6(2) . . . . ?
N2 C23 C28 C27 -177.6(2) . . . . ?
C1 O1 C19 C20 -67.2(3) . . . . ?
C1 O1 C19 C21 56.5(3) . . . . ?
C1 O1 C19 C22 173.6(2) . . . . ?
C1 N1 C2 C3 8.6(4) . . . . ?
C1 N1 C2 C7 -173.1(2) . . . . ?
C1 N1 C9 O3 -71.6(3) . . . . ?
C1 N1 C9 C8 174.1(2) . . . . ?
C1 N1 C9 C10 54.7(3) . . . . ?
C2 N1 C1 O1 -179.1(2) . . . . ?
C2 N1 C1 O2 1.0(4) . . . . ?
C2 N1 C9 O3 111.2(2) . . . . ?
C2 N1 C9 C8 -3.0(2) . . . . ?
C2 N1 C9 C10 -122.4(2) . . . . ?
C2 C3 C4 C5 1.0(4) . . . . ?
C2 C7 C8 N2 -176.9(3) . . . . ?
C2 C7 C8 C9 1.3(3) . . . . ?
C3 C2 C7 C6 -3.9(4) . . . . ?
C3 C2 C7 C8 175.1(2) . . . . ?
C3 C4 C5 C6 -2.3(4) . . . . ?
C4 C5 C6 C7 0.5(4) . . . . ?
C5 C6 C7 C2 2.5(4) . . . . ?
C5 C6 C7 C8 -176.2(2) . . . . ?
C6 C7 C8 N2 2.0(5) . . . . ?
C6 C7 C8 C9 -179.9(2) . . . . ?
C7 C2 C3 C4 2.1(4) . . . . ?
C7 C8 C9 O3 -112.6(2) . . . . ?
C7 C8 C9 N1 1.0(2) . . . . ?
C7 C8 C9 C10 123.2(2) . . . . ?
C8 N2 C23 C24 75.5(3) . . . . ?
C8 N2 C23 C28 -107.7(3) . . . . ?
C8 C9 C10 C11 -62.4(3) . . . . ?
C9 N1 C1 O1 4.1(3) . . . . ?
C9 N1 C1 O2 -175.8(2) . . . . ?
C9 N1 C2 C3 -174.1(2) . . . . ?
C9 N1 C2 C7 4.1(3) . . . . ?
C9 C10 C11 C12 171.2(2) . . . . ?
C10 C11 C12 C13 -35.8(4) . . . . ?
C10 C11 C12 C17 150.3(3) . . . . ?
C11 C12 C13 C14 -172.6(3) . . . . ?
C11 C12 C17 C16 171.9(3) . . . . ?
C12 C13 C14 C15 0.5(4) . . . . ?
C13 C12 C17 C16 -2.4(5) . . . . ?
C13 C14 C15 O4 178.3(3) . . . . ?
C13 C14 C15 C16 -1.7(4) . . . . ?
C14 C15 C16 C17 0.8(5) . . . . ?
C15 C16 C17 C12 1.3(5) . . . . ?
C17 C12 C13 C14 1.5(4) . . . . ?
C18 O4 C15 C14 -163.8(3) . . . . ?
C18 O4 C15 C16 16.2(4) . . . . ?
C19 O1 C1 O2 16.5(4) . . . . ?
C19 O1 C1 N1 -163.3(2) . . . . ?
C23 N2 C8 C7 0.8(4) . . . . ?
C23 N2 C8 C9 -177.2(2) . . . . ?
C23 C24 C25 C26 -0.5(4) . . . . ?
C24 C23 C28 C27 -0.7(4) . . . . ?
C24 C25 C26 Br1 -178.69(19) . . . . ?
C24 C25 C26 C27 0.0(4) . . . . ?
C25 C26 C27 C28 0.1(4) . . . . ?
C26 C27 C28 C23 0.2(4) . . . . ?
C28 C23 C24 C25 0.8(4) . . . . ?
